data_1004029
loop_
_publ_author_name
'Josien, L.'
'Simon, A.'
'Gramlich, V.'
'Patarin, J.'

_publ_section_title
;
 Synthesis and characterization of the new hydroxygallophosphate
 Mu-18 with a framework topology closely related to that of the
 hydroxyaluminophosphate AlPO~4^-^~EN3
;
_journal_coden_ASTM CMATEX
_journal_issue 4
_journal_name_full 'Chemistry of Materials'
_journal_page_first 1305
_journal_page_last 1311
_journal_paper_doi 10.1021/cm001199h
_journal_volume 13
_journal_year 2001
_chemical_formula_sum 'C5 H16 Ga6 N2 O27 P6'
_chemical_formula_weight 1140.34
_chemical_melting_point ?
_space_group_IT_number 41
_symmetry_cell_setting orthorhombic
_symmetry_space_group_name_Hall 'A 2 -2ab'
_symmetry_space_group_name_H-M 'A b a 2'
_atom_sites_solution_hydrogens geom
_atom_sites_solution_primary direct
_atom_sites_solution_secondary difmap
_audit_creation_method SHELXL
_cell_angle_alpha 90.00
_cell_angle_beta 90.00
_cell_angle_gamma 90.00
_cell_formula_units_Z 4
_cell_length_a 18.035(18)
_cell_length_b 10.513(11)
_cell_length_c 14.293(11)
_cell_measurement_reflns_used 16
_cell_measurement_temperature 293(2)
_cell_measurement_theta_max 25
_cell_measurement_theta_min 20
_cell_volume 2710.0(44)
_computing_cell_refinement 'STOE DIF4'
_computing_data_collection 'PICKER STOE DIF4'
_computing_data_reduction 'STOE REDU4'
_computing_molecular_graphics SHELXLTL-Plus
_computing_publication_material SHELXL-93
_computing_structure_refinement 'SHELXL-93 (Sheldrick, 1993)'
_computing_structure_solution 'SHELXS-86 (Sheldrick, 1990)'
_diffrn_ambient_temperature 293(2)
_diffrn_measurement_device 'PICKER 4-circle Stoe upgrade'
_diffrn_measurement_method ' \w scans'
_diffrn_radiation_monochromator graphite
_diffrn_radiation_source 'fine-focus sealed tube'
_diffrn_radiation_type CuK\a
_diffrn_radiation_wavelength 1.54178
_diffrn_reflns_av_R_equivalents 0.0000
_diffrn_reflns_av_sigmaI/netI 0.0164
_diffrn_reflns_limit_h_max 17
_diffrn_reflns_limit_h_min 0
_diffrn_reflns_limit_k_max 10
_diffrn_reflns_limit_k_min 0
_diffrn_reflns_limit_l_max 7
_diffrn_reflns_limit_l_min -14
_diffrn_reflns_number 1015
_diffrn_reflns_theta_max 49.98
_diffrn_reflns_theta_min 4.90
_diffrn_standards_decay_% 0
_diffrn_standards_interval_count 120
_diffrn_standards_interval_time ?
_diffrn_standards_number 1
_exptl_absorpt_coefficient_mu 11.134
_exptl_absorpt_correction_T_max ?
_exptl_absorpt_correction_T_min ?
_exptl_absorpt_correction_type none
_exptl_crystal_colour colourless
_exptl_crystal_density_diffrn 2.795
_exptl_crystal_density_meas ?
_exptl_crystal_density_method ?
_exptl_crystal_description prism
_exptl_crystal_F_000 2208
_exptl_crystal_size_max 0.09
_exptl_crystal_size_mid 0.08
_exptl_crystal_size_min 0.05
_refine_diff_density_max 1.627
_refine_diff_density_min -0.859
_refine_diff_density_rms 0.151
_refine_ls_abs_structure_details 'Flack H D (1983), Acta Cryst. A39, 876-881'
_refine_ls_abs_structure_Flack 0.00
_refine_ls_extinction_coef 0.00005(3)
_refine_ls_extinction_expression Fc^*^=kFc[1+0.001xFc^2^\l^3^/sin(2\q)]^-1/4^
_refine_ls_extinction_method SHELXL
_refine_ls_goodness_of_fit_all 1.094
_refine_ls_goodness_of_fit_obs 1.095
_refine_ls_hydrogen_treatment ?
_refine_ls_matrix_type full
_refine_ls_number_parameters 203
_refine_ls_number_reflns 1015
_refine_ls_number_restraints 99
_refine_ls_restrained_S_all 1.080
_refine_ls_restrained_S_obs 1.081
_refine_ls_R_factor_all 0.0366
_refine_ls_R_factor_obs 0.0364
_refine_ls_shift/esd_max -0.043
_refine_ls_shift/esd_mean 0.003
_refine_ls_structure_factor_coef Fsqd
_refine_ls_weighting_details 'w=1/[\s^2^(Fo^2^)+(0.0840P)^2^+25.5222P] where P=(Fo^2^+2Fc^2^)/3'
_refine_ls_weighting_scheme calc
_refine_ls_wR_factor_all 0.1045
_refine_ls_wR_factor_obs 0.1041
_reflns_number_observed 1007
_reflns_number_total 1015
_reflns_observed_criterion >2sigma(I)
_cod_depositor_comments
;
The following automatic conversions were performed:
'_symmetry_cell_setting' value 'Orthorhombic' changed to 'orthorhombic'
according to '/home/saulius/struct/CIF-dictionaries/cif_core.dic'
dictionary named 'cif_core.dic' version 2.4.1 from 2010-06-29.

Automatic conversion script
Id: cif_fix_enum 1527 2010-12-29 10:47:43Z saulius 

The following automatic conversions were performed:

'_refine_ls_weighting_scheme' value 'calc
w=1/[\s^2^(Fo^2^)+(0.0840P)^2^+25.5222P] where P=(Fo^2^+2Fc^2^)/3'
was changed to 'calc'. New tag '_refine_ls_weighting_details' was
created. The value of the new tag was set to
'w=1/[\s^2^(Fo^2^)+(0.0840P)^2^+25.5222P] where P=(Fo^2^+2Fc^2^)/3'.

Automatic conversion script
Id: cif_fix_values 3143 2015-03-26 13:38:13Z robertas 
;
_cod_original_sg_symbol_H-M Aba2
_cod_database_code 1004029

loop_
_symmetry_equiv_pos_as_xyz
'x, y, z'
'-x, -y, z'
'x+1/2, -y+1/2, z'
'-x+1/2, y+1/2, z'
'x, y+1/2, z+1/2'
'-x, -y+1/2, z+1/2'
'x+1/2, -y+1, z+1/2'
'-x+1/2, y+1, z+1/2'

loop_
_atom_site_aniso_label
_atom_site_aniso_U_11
_atom_site_aniso_U_22
_atom_site_aniso_U_33
_atom_site_aniso_U_23
_atom_site_aniso_U_13
_atom_site_aniso_U_12
Ga1 0.0099(9) 0.0157(8) 0.0096(10) 0.0004(8) 0.0014(8) -0.0011(6)
Ga2 0.0158(9) 0.0175(9) 0.0116(10) -0.0001(9) 0.0009(9) -0.0014(6)
Ga3 0.0083(8) 0.0163(8) 0.0111(10) 0.0010(8) 0.0000(7) 0.0006(6)
P1 0.007(2) 0.022(2) 0.017(2) -0.004(2) 0.001(2) 0.0017(13)
P2 0.016(2) 0.019(2) 0.009(2) 0.000(2) 0.003(2) 0.0050(13)
P3 0.012(2) 0.016(2) 0.011(2) -0.002(2) -0.003(2) -0.0003(13)
O1 0.011(3) 0.014(3) 0.013(3) 0.001(3) 0.000(3) -0.001(2)
O2 0.019(3) 0.021(3) 0.021(4) -0.001(3) -0.002(3) 0.000(2)
O3 0.016(3) 0.015(3) 0.017(3) -0.002(3) 0.003(3) -0.005(2)
O4 0.020(3) 0.023(3) 0.019(4) -0.002(3) 0.004(3) 0.001(3)
O5 0.022(3) 0.024(3) 0.022(4) -0.003(3) 0.000(3) -0.002(3)
O6 0.019(3) 0.019(3) 0.020(3) -0.002(3) -0.001(3) -0.002(2)
O7 0.015(3) 0.015(3) 0.015(3) 0.001(3) -0.003(3) 0.001(2)
O8 0.023(3) 0.024(3) 0.022(4) 0.000(3) -0.002(3) 0.006(3)
O9 0.026(3) 0.023(3) 0.021(4) 0.001(3) 0.000(3) 0.002(2)
O10 0.014(3) 0.018(3) 0.022(3) 0.000(3) 0.002(3) -0.001(2)
O12 0.014(3) 0.020(3) 0.020(3) 0.002(3) 0.000(3) 0.003(2)
O13 0.016(3) 0.018(3) 0.020(3) 0.001(3) 0.000(3) -0.002(2)
O11 0.010(3) 0.019(3) 0.016(3) -0.002(3) -0.001(3) 0.005(2)
O1W 0.051(9) 0.064(9) 0.056(9) 0.002(6) 0.001(6) 0.011(6)
C 0.055(7) 0.210(21) 0.255(34) 0.129(22) 0.004(16) -0.007(11)
N1 0.055(7) 0.210(21) 0.255(34) 0.129(22) 0.004(16) -0.007(11)
C1 0.055(7) 0.210(21) 0.255(34) 0.129(22) 0.004(16) -0.007(11)
C2 0.055(7) 0.210(21) 0.255(34) 0.129(22) 0.004(16) -0.007(11)
N2 0.055(7) 0.210(21) 0.255(34) 0.129(22) 0.004(16) -0.007(11)

loop_
_atom_site_label
_atom_site_type_symbol
_atom_site_fract_x
_atom_site_fract_y
_atom_site_fract_z
_atom_site_U_iso_or_equiv
_atom_site_thermal_displace_type
_atom_site_occupancy
_atom_site_calc_flag
_atom_site_refinement_flags
_atom_site_disorder_group
Ga1 Ga 0.70282(8) 0.80786(13) 0.64851(13) 0.0117(5) Uani 1 d . .
Ga2 Ga 0.68499(8) 0.62454(14) 0.37474(13) 0.0150(5) Uani 1 d . .
Ga3 Ga 0.60925(8) 0.85355(13) 0.05748(12) 0.0119(5) Uani 1 d . .
P1 P 0.5751(2) 0.6424(3) 0.5444(3) 0.0155(9) Uani 1 d . .
P2 P 0.7042(2) 0.8395(3) 0.8747(3) 0.0145(8) Uani 1 d . .
P3 P 0.6693(2) 0.6134(3) 0.1598(3) 0.0132(9) Uani 1 d . .
O1 O 0.7496(5) 0.6424(6) 0.1360(7) 0.013(2) Uani 1 d U .
O2 O 0.6525(4) 0.6621(8) 0.2579(8) 0.020(2) Uani 1 d U .
O3 O 0.7915(5) 0.8881(8) 0.6106(7) 0.016(2) Uani 1 d U .
H33A H 0.7861(5) 0.9782(8) 0.6189(7) 0.080 Uiso 1 d R .
O4 O 0.6328(5) 0.8392(8) 0.9300(7) 0.020(2) Uani 1 d U .
O5 O 0.6026(5) 0.6193(8) 0.4447(8) 0.023(2) Uani 1 d U .
O6 O 0.6183(4) 0.7513(8) 0.5884(7) 0.019(2) Uani 1 d U .
O7 O 0.6156(4) 0.6854(8) 0.0947(7) 0.015(2) Uani 1 d U .
O8 O 0.7614(5) 0.7562(8) 0.9239(7) 0.023(2) Uani 1 d U .
O9 O 0.6884(5) 0.7862(7) 0.7782(8) 0.023(2) Uani 1 d U .
O10 O 0.7361(4) 0.9743(7) 0.8716(7) 0.018(2) Uani 1 d U .
O12 O 0.5057(5) 0.8187(7) 0.0379(7) 0.018(2) Uani 1 d U .
O13 O 0.6556(4) 0.9719(7) 0.6511(7) 0.018(2) Uani 1 d U .
O11 O 0.5859(4) 1.0186(7) 0.0991(7) 0.015(2) Uani 1 d U .
O1W O 0.4974(16) 0.2787(26) 0.7740(26) 0.057(8) Uani 0.50 d PU .
C C 0.5184(27) 0.7308(86) 0.7812(79) 0.173(13) Uani 0.50 d PD .
H0A H 0.4715(27) 0.7724(86) 0.7733(79) 0.260 Uiso 0.50 d PR .
H0B H 0.5540(27) 0.7905(86) 0.8050(79) 0.260 Uiso 0.50 d PR .
H0C H 0.5351(27) 0.6986(86) 0.7220(79) 0.260 Uiso 0.50 d PR .
N1 N 0.5081(14) 0.6298(29) 0.8495(46) 0.173(13) Uani 0.50 d PD .
H1A H 0.5072(14) 0.6765(29) 0.9023(46) 0.260 Uiso 0.50 d PR .
C1 C 0.4378(10) 0.5807(21) 0.8604(31) 0.173(13) Uani 1 d D .
H1B H 0.4088(10) 0.6037(21) 0.8067(31) 0.260 Uiso 1 d R .
H1C H 0.4145(10) 0.6197(21) 0.9136(31) 0.260 Uiso 1 d R .
C2 C 0.4287(10) 0.4429(20) 0.8831(29) 0.173(13) Uani 1 d D .
H2C H 0.4244(10) 0.4027(20) 0.8230(29) 0.260 Uiso 1 d R .
H2D H 0.3848(10) 0.4242(20) 0.9184(29) 0.260 Uiso 1 d R .
N2 N 0.4939(15) 0.3856(31) 0.9167(45) 0.173(13) Uani 0.50 d PD .
H2A H 0.4898(15) 0.3012(31) 0.9255(45) 0.260 Uiso 0.50 d PR .
H2B H 0.4984(15) 0.4233(31) 0.9730(45) 0.260 Uiso 0.50 d PR .

loop_
_atom_type_symbol
_atom_type_description
_atom_type_scat_dispersion_real
_atom_type_scat_dispersion_imag
_atom_type_scat_source
C C 0.0181 0.0091 'International Tables Vol C Tables 4.2.6.8 and 6.1.1.4'
H H 0.0000 0.0000 'International Tables Vol C Tables 4.2.6.8 and 6.1.1.4'
O O 0.0492 0.0322 'International Tables Vol C Tables 4.2.6.8 and 6.1.1.4'
P P 0.2955 0.4335 'International Tables Vol C Tables 4.2.6.8 and 6.1.1.4'
Ga Ga -1.2846 0.7763 'International Tables Vol C Tables 4.2.6.8 and 6.1.1.4'
N N 0.0311 0.0180 'International Tables Vol C Tables 4.2.6.8 and 6.1.1.4'
